data_7227878
loop_
_publ_author_name
'Vaz, Patr\'icia A. A. M.'
'Rocha, Jo\~ao'
'Silva, Artur M. S.'
'Guieu, Samuel'

_publ_section_title
;
 Halogen-bonded dimers and ribbons from the self-assembly of
 3-halobenzophenones
;
_journal_issue 16
_journal_name_full CrystEngComm
_journal_page_first 2202
_journal_paper_doi 10.1039/C7CE00260B
_journal_volume 19
_journal_year 2017
_chemical_formula_moiety 'C15 H12 Br2 O3'
_chemical_formula_sum 'C15 H12 Br2 O3'
_chemical_formula_weight 400.07
_chemical_melting_point 112-114?C
_chemical_name_systematic '3,3?-Dibromo-4,4?-dimethoxybenzophenone '
_space_group_IT_number 2
_symmetry_cell_setting triclinic
_symmetry_space_group_name_Hall '-P 1'
_symmetry_space_group_name_H-M 'P -1'
_atom_sites_solution_hydrogens geom
_atom_sites_solution_primary direct
_atom_sites_solution_secondary difmap
_audit_creation_method SHELXL-97
_audit_update_record
;
2017-02-06 deposited with the CCDC.
2017-03-20 downloaded from the CCDC.
;
_cell_angle_alpha 84.210(3)
_cell_angle_beta 81.717(3)
_cell_angle_gamma 70.242(3)
_cell_formula_units_Z 2
_cell_length_a 7.2012(7)
_cell_length_b 10.0238(10)
_cell_length_c 10.6964(10)
_cell_measurement_reflns_used 36
_cell_measurement_temperature 180(2)
_cell_measurement_theta_max 33.34
_cell_measurement_theta_min 2.82
_cell_volume 717.94(12)
_computing_cell_refinement 'Bruker SMART'
_computing_data_collection 'Bruker SMART'
_computing_data_reduction 'Bruker SAINT'
_computing_molecular_graphics 'PLATON (Spek, 2009)'
_computing_publication_material 'SHELXL-97 (Sheldrick, 2008)'
_computing_structure_refinement 'SHELXL-97 (Sheldrick, 2008)'
_computing_structure_solution 'SHELXS-97 (Sheldrick, 2008)'
_diffrn_ambient_temperature 180(2)
_diffrn_measured_fraction_theta_full 0.992
_diffrn_measured_fraction_theta_max 0.992
_diffrn_measurement_device_type ccd
_diffrn_measurement_method 'omega and phi scans'
_diffrn_radiation_monochromator graphite
_diffrn_radiation_source 'fine-focus sealed tube'
_diffrn_radiation_type MoK\a
_diffrn_radiation_wavelength 0.71073
_diffrn_reflns_av_R_equivalents 0.0215
_diffrn_reflns_av_sigmaI/netI 0.0109
_diffrn_reflns_limit_h_max 11
_diffrn_reflns_limit_h_min -11
_diffrn_reflns_limit_k_max 15
_diffrn_reflns_limit_k_min -15
_diffrn_reflns_limit_l_max 16
_diffrn_reflns_limit_l_min -16
_diffrn_reflns_number 64169
_diffrn_reflns_theta_full 33.34
_diffrn_reflns_theta_max 33.34
_diffrn_reflns_theta_min 2.82
_diffrn_standards_interval_count 0.5
_diffrn_standards_interval_time 5
_exptl_absorpt_coefficient_mu 5.649
_exptl_absorpt_correction_T_max 0.5505
_exptl_absorpt_correction_T_min 0.2109
_exptl_absorpt_correction_type multi-scan
_exptl_absorpt_process_details '(SADABS; Bruker, 2008)'
_exptl_crystal_colour colourless
_exptl_crystal_density_diffrn 1.851
_exptl_crystal_density_meas ?
_exptl_crystal_density_method 'not measured'
_exptl_crystal_description block
_exptl_crystal_F_000 392
_exptl_crystal_recrystallization_method 'Re-crystallisation from solvent: dichloromethane'
_exptl_crystal_size_max 0.40
_exptl_crystal_size_mid 0.30
_exptl_crystal_size_min 0.12
_refine_diff_density_max 0.801
_refine_diff_density_min -0.742
_refine_diff_density_rms 0.073
_refine_ls_extinction_method none
_refine_ls_goodness_of_fit_ref 0.993
_refine_ls_hydrogen_treatment constr
_refine_ls_matrix_type full
_refine_ls_number_parameters 183
_refine_ls_number_reflns 5527
_refine_ls_number_restraints 0
_refine_ls_restrained_S_all 0.993
_refine_ls_R_factor_all 0.0268
_refine_ls_R_factor_gt 0.0221
_refine_ls_shift/su_max 0.002
_refine_ls_shift/su_mean 0.000
_refine_ls_structure_factor_coef Fsqd
_refine_ls_weighting_details 'calc w=1/[\s^2^(Fo^2^)+(0.0343P)^2^+0.3547P] where P=(Fo^2^+2Fc^2^)/3'
_refine_ls_weighting_scheme calc
_refine_ls_wR_factor_gt 0.0585
_refine_ls_wR_factor_ref 0.0608
_reflns_number_gt 4962
_reflns_number_total 5527
_reflns_threshold_expression >2\s(I)
_cod_data_source_file c7ce00260b2.cif
_cod_data_source_block sg680
_cod_depositor_comments
;
The following automatic conversions were performed:

'_exptl_crystal_density_meas' value 'not measured' was changed to '?'
- the value is perceived as not measured.

Automatic conversion script
Id: cif_fix_values 4973 2017-02-22 13:04:09Z antanas 

 Adding full bibliography for 7227876--7227881.cif.
;
_cod_original_sg_symbol_Hall -P1
_cod_original_sg_symbol_H-M P-1
_cod_database_code 7227878

loop_
_symmetry_equiv_pos_as_xyz
'x, y, z'
'-x, -y, -z'

loop_
_atom_site_label
_atom_site_type_symbol
_atom_site_fract_x
_atom_site_fract_y
_atom_site_fract_z
_atom_site_U_iso_or_equiv
_atom_site_adp_type
_atom_site_occupancy
_atom_site_symmetry_multiplicity
_atom_site_calc_flag
_atom_site_refinement_flags
Br2 Br 0.00848(2) 0.334642(13) 0.564437(12) 0.02805(4) Uani 1 1 d .
Br1 Br 0.59437(2) -0.429499(15) 1.291341(14) 0.03041(4) Uani 1 1 d .
C9 C 0.24609(17) -0.02140(12) 0.79825(11) 0.01807(19) Uani 1 1 d .
O3 O 0.19551(15) 0.07976(10) 0.41568(8) 0.02379(17) Uani 1 1 d .
C12 C 0.21784(17) 0.03995(12) 0.53831(11) 0.01815(18) Uani 1 1 d .
C7 C 0.18675(18) -0.27451(13) 0.96837(11) 0.0202(2) Uani 1 1 d .
H7 H 0.1065 -0.2444 0.9010 0.024 Uiso 1 1 calc R
C6 C 0.19641(18) -0.40146(13) 1.03753(12) 0.0212(2) Uani 1 1 d .
H6 H 0.1215 -0.4567 1.0175 0.025 Uiso 1 1 calc R
O1 O 0.26899(16) 0.04915(10) 0.99747(9) 0.02701(19) Uani 1 1 d .
O2 O 0.33005(14) -0.56878(9) 1.20916(9) 0.02414(17) Uani 1 1 d .
C10 C 0.15696(17) 0.11864(12) 0.75209(11) 0.01861(19) Uani 1 1 d .
H10 H 0.1074 0.1934 0.8086 0.022 Uiso 1 1 calc R
C2 C 0.29362(17) -0.19132(12) 0.99703(10) 0.01812(18) Uani 1 1 d .
C8 C 0.1998(2) -0.64510(14) 1.19404(15) 0.0289(3) Uani 1 1 d .
H8C H 0.0622 -0.5806 1.2020 0.043 Uiso 1 1 calc R
H8A H 0.2139 -0.7225 1.2595 0.043 Uiso 1 1 calc R
H8B H 0.2341 -0.6845 1.1103 0.043 Uiso 1 1 calc R
C3 C 0.41587(17) -0.23902(12) 1.09427(11) 0.01865(19) Uani 1 1 d .
H3 H 0.4912 -0.1839 1.1140 0.022 Uiso 1 1 calc R
C11 C 0.14146(17) 0.14742(11) 0.62463(11) 0.01823(19) Uani 1 1 d .
C14 C 0.32007(18) -0.12916(12) 0.71320(11) 0.0204(2) Uani 1 1 d .
H14 H 0.3791 -0.2244 0.7439 0.024 Uiso 1 1 calc R
C5 C 0.31484(17) -0.44841(12) 1.13588(11) 0.01841(19) Uani 1 1 d .
C13 C 0.30860(18) -0.09909(12) 0.58434(11) 0.0208(2) Uani 1 1 d .
H13 H 0.3626 -0.1733 0.5274 0.025 Uiso 1 1 calc R
C1 C 0.26958(17) -0.04694(12) 0.93534(11) 0.01907(19) Uani 1 1 d .
C4 C 0.42693(17) -0.36601(12) 1.16149(11) 0.01880(19) Uani 1 1 d .
C15 C 0.2788(2) -0.02743(14) 0.32557(12) 0.0250(2) Uani 1 1 d .
H15C H 0.4222 -0.0696 0.3297 0.038 Uiso 1 1 calc R
H15A H 0.2550 0.0152 0.2403 0.038 Uiso 1 1 calc R
H15B H 0.2164 -0.1013 0.3450 0.038 Uiso 1 1 calc R

loop_
_atom_site_aniso_label
_atom_site_aniso_U_11
_atom_site_aniso_U_22
_atom_site_aniso_U_33
_atom_site_aniso_U_23
_atom_site_aniso_U_13
_atom_site_aniso_U_12
Br2 0.03785(8) 0.01538(6) 0.02531(7) 0.00345(4) -0.00672(5) -0.00154(5)
Br1 0.03589(8) 0.02716(7) 0.02938(7) 0.00432(5) -0.01789(5) -0.00789(5)
C9 0.0199(5) 0.0158(4) 0.0174(5) 0.0016(3) -0.0012(4) -0.0056(4)
O3 0.0330(5) 0.0208(4) 0.0154(4) 0.0003(3) -0.0036(3) -0.0060(3)
C12 0.0200(5) 0.0172(4) 0.0165(4) 0.0011(3) -0.0015(3) -0.0061(4)
C7 0.0228(5) 0.0210(5) 0.0179(5) 0.0023(4) -0.0047(4) -0.0087(4)
C6 0.0238(5) 0.0202(5) 0.0220(5) 0.0016(4) -0.0044(4) -0.0104(4)
O1 0.0400(5) 0.0193(4) 0.0231(4) -0.0003(3) -0.0077(4) -0.0101(4)
O2 0.0288(4) 0.0169(4) 0.0267(4) 0.0059(3) -0.0063(3) -0.0081(3)
C10 0.0215(5) 0.0149(4) 0.0177(5) 0.0002(3) -0.0006(4) -0.0048(4)
C2 0.0217(5) 0.0166(4) 0.0154(4) 0.0012(3) -0.0015(4) -0.0063(4)
C8 0.0334(6) 0.0218(5) 0.0337(7) 0.0052(5) -0.0039(5) -0.0137(5)
C3 0.0226(5) 0.0169(4) 0.0169(5) -0.0009(4) -0.0028(4) -0.0069(4)
C11 0.0203(5) 0.0137(4) 0.0190(5) 0.0017(3) -0.0019(4) -0.0042(4)
C14 0.0237(5) 0.0150(4) 0.0199(5) 0.0015(4) -0.0017(4) -0.0041(4)
C5 0.0206(5) 0.0150(4) 0.0179(5) 0.0004(3) -0.0009(4) -0.0044(4)
C13 0.0252(5) 0.0158(4) 0.0188(5) -0.0015(4) -0.0008(4) -0.0040(4)
C1 0.0216(5) 0.0171(5) 0.0175(5) 0.0018(4) -0.0021(4) -0.0061(4)
C4 0.0210(5) 0.0173(4) 0.0172(5) 0.0001(4) -0.0047(4) -0.0043(4)
C15 0.0317(6) 0.0263(6) 0.0184(5) -0.0039(4) -0.0016(4) -0.0112(5)

loop_
_atom_type_symbol
_atom_type_description
_atom_type_scat_dispersion_real
_atom_type_scat_dispersion_imag
_atom_type_scat_source
C C 0.0030 0.0020 'International Tables Vol C Tables 4.2.6.8 and 6.1.1.4'
H H 0.0000 0.0000 'International Tables Vol C Tables 4.2.6.8 and 6.1.1.4'
O O 0.0110 0.0060 'International Tables Vol C Tables 4.2.6.8 and 6.1.1.4'
Br Br -0.2900 2.4600 'International Tables Vol C Tables 4.2.6.8 and 6.1.1.4'

loop_
_geom_angle_atom_site_label_1
_geom_angle_atom_site_label_2
_geom_angle_atom_site_label_3
_geom_angle
C14 C9 C10 119.04(10)
C14 C9 C1 122.71(10)
C10 C9 C1 118.12(10)
C12 O3 C15 117.48(10)
O3 C12 C13 124.78(11)
O3 C12 C11 116.65(10)
C13 C12 C11 118.57(11)
C2 C7 C6 120.56(11)
C2 C7 H7 119.7
C6 C7 H7 119.7
C7 C6 C5 120.69(11)
C7 C6 H6 119.7
C5 C6 H6 119.7
C5 O2 C8 117.71(10)
C11 C10 C9 119.81(10)
C11 C10 H10 120.1
C9 C10 H10 120.1
C7 C2 C3 119.11(10)
C7 C2 C1 122.21(10)
C3 C2 C1 118.47(10)
O2 C8 H8C 109.5
O2 C8 H8A 109.5
H8C C8 H8A 109.5
O2 C8 H8B 109.5
H8C C8 H8B 109.5
H8A C8 H8B 109.5
C4 C3 C2 120.07(11)
C4 C3 H3 120.0
C2 C3 H3 120.0
C10 C11 C12 121.47(10)
C10 C11 Br2 119.54(8)
C12 C11 Br2 118.97(8)
C13 C14 C9 120.93(10)
C13 C14 H14 119.5
C9 C14 H14 119.5
O2 C5 C6 124.55(11)
O2 C5 C4 117.12(10)
C6 C5 C4 118.33(10)
C12 C13 C14 120.14(11)
C12 C13 H13 119.9
C14 C13 H13 119.9
O1 C1 C9 120.52(10)
O1 C1 C2 120.05(10)
C9 C1 C2 119.42(10)
C3 C4 C5 121.20(10)
C3 C4 Br1 119.50(9)
C5 C4 Br1 119.31(8)
O3 C15 H15C 109.5
O3 C15 H15A 109.5
H15C C15 H15A 109.5
O3 C15 H15B 109.5
H15C C15 H15B 109.5
H15A C15 H15B 109.5

loop_
_geom_bond_atom_site_label_1
_geom_bond_atom_site_label_2
_geom_bond_distance
Br2 C11 1.8901(11)
Br1 C4 1.8903(11)
C9 C14 1.3956(16)
C9 C10 1.4031(15)
C9 C1 1.4869(16)
O3 C12 1.3481(14)
O3 C15 1.4317(15)
C12 C13 1.3966(16)
C12 C11 1.4033(16)
C7 C2 1.3910(16)
C7 C6 1.3915(16)
C7 H7 0.9500
C6 C5 1.3938(17)
C6 H6 0.9500
O1 C1 1.2226(15)
O2 C5 1.3516(14)
O2 C8 1.4298(16)
C10 C11 1.3773(16)
C10 H10 0.9500
C2 C3 1.4015(16)
C2 C1 1.4936(15)
C8 H8C 0.9800
C8 H8A 0.9800
C8 H8B 0.9800
C3 C4 1.3809(16)
C3 H3 0.9500
C14 C13 1.3891(16)
C14 H14 0.9500
C5 C4 1.4032(16)
C13 H13 0.9500
C15 H15C 0.9800
C15 H15A 0.9800
C15 H15B 0.9800

loop_
_geom_torsion_atom_site_label_1
_geom_torsion_atom_site_label_2
_geom_torsion_atom_site_label_3
_geom_torsion_atom_site_label_4
_geom_torsion
C15 O3 C12 C13 -2.92(17)
C15 O3 C12 C11 177.78(10)
C2 C7 C6 C5 -0.67(19)
C14 C9 C10 C11 0.84(17)
C1 C9 C10 C11 176.81(10)
C6 C7 C2 C3 1.81(18)
C6 C7 C2 C1 -172.83(11)
C7 C2 C3 C4 -0.95(17)
C1 C2 C3 C4 173.89(11)
C9 C10 C11 C12 -1.72(17)
C9 C10 C11 Br2 176.60(8)
O3 C12 C11 C10 -179.71(11)
C13 C12 C11 C10 0.95(17)
O3 C12 C11 Br2 1.96(14)
C13 C12 C11 Br2 -177.38(9)
C10 C9 C14 C13 0.79(18)
C1 C9 C14 C13 -174.99(11)
C8 O2 C5 C6 -7.16(18)
C8 O2 C5 C4 172.91(11)
C7 C6 C5 O2 178.75(11)
C7 C6 C5 C4 -1.31(18)
O3 C12 C13 C14 -178.59(11)
C11 C12 C13 C14 0.70(18)
C9 C14 C13 C12 -1.56(18)
C14 C9 C1 O1 154.15(12)
C10 C9 C1 O1 -21.66(17)
C14 C9 C1 C2 -25.96(17)
C10 C9 C1 C2 158.22(11)
C7 C2 C1 O1 140.29(13)
C3 C2 C1 O1 -34.38(17)
C7 C2 C1 C9 -39.60(16)
C3 C2 C1 C9 145.73(11)
C2 C3 C4 C5 -1.07(18)
C2 C3 C4 Br1 179.45(9)
O2 C5 C4 C3 -177.87(11)
C6 C5 C4 C3 2.19(17)
O2 C5 C4 Br1 1.61(15)
C6 C5 C4 Br1 -178.33(9)
